data_4516678
loop_
_publ_author_name
'Lichtenberg, Crispin'
'Adelhardt, Mario'
'Gianetti, Thomas L.'
'Meyer, Karsten'
'de Bruin, Bas'
'Gr\"utzmacher, Hansj\"org'

_publ_section_title
;
 Low-Valent Iron Mono-Diazadiene Compounds: Electronic Structure and
 Catalytic Application
;
_journal_issue 10
_journal_name_full 'ACS Catalysis'
_journal_page_first 6230
_journal_paper_doi 10.1021/acscatal.5b01416
_journal_volume 5
_journal_year 2015
_chemical_formula_moiety '8(C36 H32 Fe N2 O), 4(C20 H40 F6 Na O5 P), 0.17(O4)'
_chemical_formula_sum 'C368 H416 F24 Fe8 N16 Na4 O28.7 P4'
_chemical_formula_weight 6640.98
_space_group_crystal_system tetragonal
_space_group_IT_number 128
_space_group_name_Hall '-P 4 2n'
_space_group_name_H-M_alt 'P 4/m n c'
_atom_sites_solution_hydrogens geom
_atom_sites_solution_primary direct
_audit_creation_date 2015-04-16
_audit_creation_method
;
Olex2 1.2
(compiled 2015.01.26 svn.r3150 for OlexSys, GUI svn.r4998)
;
_cell_angle_alpha 90
_cell_angle_beta 90
_cell_angle_gamma 90
_cell_formula_units_Z 1
_cell_length_a 17.2377(5)
_cell_length_b 17.2377(5)
_cell_length_c 27.3182(8)
_cell_measurement_reflns_used 9798
_cell_measurement_temperature 100
_cell_measurement_theta_max 28.38
_cell_measurement_theta_min 2.24
_cell_volume 8117.3(4)
_computing_molecular_graphics 'Olex2 (Dolomanov et al., 2009)'
_computing_publication_material 'Olex2 (Dolomanov et al., 2009)'
_computing_structure_refinement 'ShelXL (Sheldrick, 2008)'
_computing_structure_solution 'ShelXS (Sheldrick, 2008)'
_diffrn_ambient_temperature 100
_diffrn_measured_fraction_theta_full 1.000
_diffrn_measured_fraction_theta_max 0.998
_diffrn_measurement_device_type 'Bruker APEX-II CCD'
_diffrn_measurement_method '\f and \w scans'
_diffrn_radiation_monochromator graphite
_diffrn_radiation_type MoK\a
_diffrn_radiation_wavelength 0.71073
_diffrn_reflns_av_R_equivalents 0.0364
_diffrn_reflns_av_unetI/netI 0.0201
_diffrn_reflns_Laue_measured_fraction_full 1.000
_diffrn_reflns_Laue_measured_fraction_max 0.998
_diffrn_reflns_limit_h_max 22
_diffrn_reflns_limit_h_min -21
_diffrn_reflns_limit_k_max 23
_diffrn_reflns_limit_k_min -20
_diffrn_reflns_limit_l_max 36
_diffrn_reflns_limit_l_min -34
_diffrn_reflns_number 69422
_diffrn_reflns_point_group_measured_fraction_full 1.000
_diffrn_reflns_point_group_measured_fraction_max 0.998
_diffrn_reflns_theta_full 26.000
_diffrn_reflns_theta_max 28.519
_diffrn_reflns_theta_min 1.397
_diffrn_standards_number 0
_exptl_absorpt_coefficient_mu 0.456
_exptl_absorpt_correction_T_max 0.7457
_exptl_absorpt_correction_T_min 0.6977
_exptl_absorpt_correction_type empirical
_exptl_absorpt_process_details
;
SADABS-2012/1 (Bruker,2012) was used for absorption correction.
wR2(int) was 0.1286 before and 0.0442 after correction.
The Ratio of minimum to maximum transmission is 0.9356.
The \l/2 correction factor is 0.0015.
;
_exptl_crystal_colour red
_exptl_crystal_colour_primary red
_exptl_crystal_density_diffrn 1.359
_exptl_crystal_description block
_exptl_crystal_F_000 3494
_exptl_crystal_size_max 0.5
_exptl_crystal_size_mid 0.5
_exptl_crystal_size_min 0.5
_refine_diff_density_max 2.201
_refine_diff_density_min -0.756
_refine_diff_density_rms 0.073
_refine_ls_extinction_method none
_refine_ls_goodness_of_fit_ref 1.090
_refine_ls_hydrogen_treatment constr
_refine_ls_matrix_type full
_refine_ls_number_parameters 334
_refine_ls_number_reflns 5272
_refine_ls_number_restraints 30
_refine_ls_restrained_S_all 1.088
_refine_ls_R_factor_all 0.0687
_refine_ls_R_factor_gt 0.0464
_refine_ls_shift/su_max 0.001
_refine_ls_shift/su_mean 0.000
_refine_ls_structure_factor_coef Fsqd
_refine_ls_weighting_details 'w=1/[\s^2^(Fo^2^)+(0.0650P)^2^+9.9070P] where P=(Fo^2^+2Fc^2^)/3'
_refine_ls_weighting_scheme calc
_refine_ls_wR_factor_gt 0.1234
_refine_ls_wR_factor_ref 0.1429
_reflns_Friedel_coverage 0.000
_reflns_number_gt 4024
_reflns_number_total 5272
_reflns_threshold_expression 'I > 2\s(I)'
_cod_data_source_file cs5b01416_si_005.cif
_cod_data_source_block Compound4a
_cod_original_cell_volume 8117.3(5)
_cod_original_formula_sum 'C368 H416 F24 Fe8 N16 Na4 O28.70 P4'
_cod_database_code 4516678
_shelx_space_group_comment
;
The symmetry employed for this shelxl refinement is uniquely defined
by the following loop, which should always be used as a source of
symmetry information in preference to the above space-group names.
They are only intended as comments.
;
_shelx_estimated_absorpt_t_max 0.804
_shelx_estimated_absorpt_t_min 0.804
_olex2_refinement_description
;
1. Fixed Uiso
 At 1.2 times of:
  All C(H) groups, All C(H,H) groups
2. Uiso/Uaniso restraints and constraints
Uanis(C28) = Uanis(C27) = Uanis(C26) = Uanis(C25)
3. Rigid body (RIGU) restrains
 O2A, C21A, C22A, C23A, C24A
 with sigma for 1-2 distances of 0.004 and sigma for 1-3 distances of 0.004
4. Others
 Sof(C22A)=Sof(H22C)=Sof(H22D)=Sof(C23A)=Sof(H23C)=Sof(H23D)=Sof(C21A)=
 Sof(H21C)=Sof(H21D)=Sof(O2A)=Sof(C24A)=Sof(H24C)=Sof(H24D)=1-FVAR(1)
 Sof(O2)=Sof(C23)=Sof(H23A)=Sof(H23B)=Sof(C24)=Sof(H24A)=Sof(H24B)=Sof(C22)=
 Sof(H22A)=Sof(H22B)=Sof(C21)=Sof(H21A)=Sof(H21B)=FVAR(1)
 Fixed Sof: C20(0.5) H20A(0.5) H20B(0.5) C18(0.5) H18A(0.5) H18B(0.5) C17(0.5)
 H17A(0.5) H17B(0.5) C19(0.5) H19A(0.5) H19B(0.5) O3(0.25) C25(0.25) H25A(0.25)
 H25B(0.25) C26(0.25) H26A(0.25) H26B(0.25) C27(0.25) H27A(0.25) H27B(0.25)
 C28(0.25) H28A(0.25) H28B(0.25)
5.a Free rotating group:
 O3(C25,C26,C27,C28,O4)
5.b Ternary CH refined with riding coordinates:
 C5(H5), C4(H4), C1(H1)
5.c Secondary CH2 refined with riding coordinates:
 C20(H20A,H20B), C18(H18A,H18B), C17(H17A,H17B), C23(H23A,H23B), C24(H24A,
 H24B), C22(H22A,H22B), C21(H21A,H21B), C19(H19A,H19B), C25(H25A,H25B),
 C26(H26A,H26B), C27(H27A,H27B), C28(H28A,H28B), C22A(H22C,H22D), C23A(H23C,
 H23D), C21A(H21C,H21D), C24A(H24C,H24D)
5.d Aromatic/amide H refined with riding coordinates:
 C16(H16), C12(H12), C15(H15), C11(H11), C13(H13), C9(H9), C14(H14), C8(H8),
 C10(H10)
;
_shelx_shelxl_version_number 2014/7
_olex2_submission_special_instructions 'No special instructions were received'

loop_
_space_group_symop_operation_xyz
'x, y, z'
'-x, -y, z'
'-y, x, z'
'y, -x, z'
'-x+1/2, y+1/2, -z+1/2'
'x+1/2, -y+1/2, -z+1/2'
'y+1/2, x+1/2, -z+1/2'
'-y+1/2, -x+1/2, -z+1/2'
'-x, -y, -z'
'x, y, -z'
'y, -x, -z'
'-y, x, -z'
'x-1/2, -y-1/2, z-1/2'
'-x-1/2, y-1/2, z-1/2'
'-y-1/2, -x-1/2, z-1/2'
'y-1/2, x-1/2, z-1/2'

loop_
_atom_site_label
_atom_site_type_symbol
_atom_site_fract_x
_atom_site_fract_y
_atom_site_fract_z
_atom_site_U_iso_or_equiv
_atom_site_adp_type
_atom_site_occupancy
_atom_site_site_symmetry_order
_atom_site_calc_flag
_atom_site_refinement_flags_posn
_atom_site_refinement_flags_adp
_atom_site_refinement_flags_occupancy
_atom_site_disorder_assembly
_atom_site_disorder_group
Fe1 Fe 0.76297(2) 0.23111(2) 0.5000 0.01638(12) Uani 1 2 d S T P A .
O1 O 0.86709(12) 0.29882(12) 0.5000 0.0220(4) Uani 1 2 d S T P . .
N1 N 0.80727(10) 0.15785(10) 0.45503(6) 0.0190(4) Uani 1 1 d . . . . .
C3 C 0.77970(12) 0.30182(12) 0.39865(8) 0.0227(4) Uani 1 1 d . . . . .
C7 C 0.71230(13) 0.13394(12) 0.39290(8) 0.0224(4) Uani 1 1 d . . . . .
C5 C 0.67118(12) 0.24240(13) 0.44973(8) 0.0229(4) Uani 1 1 d . . . . .
H5 H 0.6232 0.2636 0.4653 0.028 Uiso 1 1 calc R . . A .
C4 C 0.72794(12) 0.30082(12) 0.44130(8) 0.0221(4) Uani 1 1 d . . . . .
H4 H 0.7106 0.3537 0.4516 0.026 Uiso 1 1 calc R . . A .
C1 C 0.79587(12) 0.15637(12) 0.40177(8) 0.0212(4) Uani 1 1 d . . . . .
H1 H 0.8307 0.1164 0.3870 0.025 Uiso 1 1 calc R . . . .
C2 C 0.81257(12) 0.23416(13) 0.37889(8) 0.0227(4) Uani 1 1 d . . . . .
C16 C 0.85202(12) 0.10333(12) 0.47434(8) 0.0214(4) Uani 1 1 d . . . . .
H16 H 0.8813 0.0677 0.4553 0.026 Uiso 1 1 calc R . . . .
C12 C 0.79527(14) 0.37214(14) 0.37466(9) 0.0301(5) Uani 1 1 d . . . . .
H12 H 0.7752 0.4190 0.3879 0.036 Uiso 1 1 calc R . . . .
C6 C 0.65477(12) 0.17563(12) 0.41792(8) 0.0227(4) Uani 1 1 d . . . . .
C15 C 0.85786(13) 0.23767(15) 0.33669(9) 0.0303(5) Uani 1 1 d . . . . .
H15 H 0.8801 0.1915 0.3239 0.036 Uiso 1 1 calc R . . . .
C11 C 0.57756(13) 0.15162(14) 0.41276(9) 0.0292(5) Uani 1 1 d . . . . .
H11 H 0.5379 0.1785 0.4300 0.035 Uiso 1 1 calc R . . . .
C13 C 0.83926(15) 0.37480(15) 0.33212(10) 0.0367(6) Uani 1 1 d . . . . .
H13 H 0.8476 0.4230 0.3160 0.044 Uiso 1 1 calc R . . . .
C9 C 0.61475(17) 0.04990(15) 0.35826(10) 0.0397(6) Uani 1 1 d . . . . .
H9 H 0.6012 0.0078 0.3375 0.048 Uiso 1 1 calc R . . . .
C14 C 0.87078(15) 0.30788(16) 0.31316(10) 0.0357(6) Uani 1 1 d . . . . .
H14 H 0.9012 0.3097 0.2842 0.043 Uiso 1 1 calc R . . . .
C8 C 0.69228(16) 0.07155(14) 0.36355(9) 0.0319(5) Uani 1 1 d . . . . .
H8 H 0.7316 0.0433 0.3469 0.038 Uiso 1 1 calc R . . . .
C10 C 0.55792(16) 0.08993(15) 0.38326(10) 0.0374(6) Uani 1 1 d . . . . .
H10 H 0.5051 0.0749 0.3801 0.045 Uiso 1 1 calc R . . . .
C20 C 0.8715(2) 0.3822(2) 0.5029(13) 0.026(2) Uani 0.5 1 d . . . A -1
H20A H 0.8628 0.4003 0.5368 0.031 Uiso 0.5 1 calc R . . A -1
H20B H 0.8326 0.4067 0.4812 0.031 Uiso 0.5 1 calc R . . A -1
C18 C 0.9984(2) 0.3319(3) 0.5056(9) 0.032(3) Uani 0.5 1 d . . . A -1
H18A H 1.0408 0.3180 0.4827 0.038 Uiso 0.5 1 calc R . . A -1
H18B H 1.0214 0.3443 0.5379 0.038 Uiso 0.5 1 calc R . . A -1
C17 C 0.9434(2) 0.2679(3) 0.5100(3) 0.034(2) Uani 0.5 1 d . . . A -1
H17A H 0.9563 0.2264 0.4863 0.041 Uiso 0.5 1 calc R . . A -1
H17B H 0.9453 0.2458 0.5434 0.041 Uiso 0.5 1 calc R . . A -1
P1 P 0.0000 0.0000 0.35235(4) 0.0231(2) Uani 1 4 d S T P . .
F3 F 0.0000 0.0000 0.41083(11) 0.0378(7) Uani 1 4 d S T P . .
F2 F 0.09197(8) 0.00802(10) 0.35226(6) 0.0434(4) Uani 1 1 d . . . . .
F1 F 0.0000 0.0000 0.29312(12) 0.0463(8) Uani 1 4 d S T P B .
Na1 Na 0.0000 0.0000 0.20733(7) 0.0266(4) Uani 1 4 d S T P . .
O2 O 0.04554(18) 0.12927(16) 0.20527(11) 0.0354(7) Uani 0.825(5) 1 d . . . B 1
C23 C 0.1480(2) 0.2181(3) 0.20616(19) 0.0474(10) Uani 0.825(5) 1 d . . . B 1
H23A H 0.1851 0.1954 0.2298 0.057 Uiso 0.825(5) 1 calc R . . B 1
H23B H 0.1756 0.2558 0.1851 0.057 Uiso 0.825(5) 1 calc R . . B 1
C24 C 0.1090(3) 0.1564(2) 0.17627(15) 0.0490(11) Uani 0.825(5) 1 d . . . B 1
H24A H 0.0901 0.1780 0.1449 0.059 Uiso 0.825(5) 1 calc R . . B 1
H24B H 0.1455 0.1135 0.1692 0.059 Uiso 0.825(5) 1 calc R . . B 1
C22 C 0.0808(3) 0.2550(2) 0.23165(19) 0.0497(11) Uani 0.825(5) 1 d . . . B 1
H22A H 0.0563 0.2951 0.2108 0.060 Uiso 0.825(5) 1 calc R . . B 1
H22B H 0.0971 0.2790 0.2629 0.060 Uiso 0.825(5) 1 calc R . . B 1
C21 C 0.0262(2) 0.1879(2) 0.24040(16) 0.0535(12) Uani 0.825(5) 1 d . . . B 1
H21A H 0.0325 0.1676 0.2741 0.064 Uiso 0.825(5) 1 calc R . . B 1
H21B H -0.0283 0.2047 0.2361 0.064 Uiso 0.825(5) 1 calc R . . B 1
C19 C 0.9528(3) 0.4009(3) 0.4861(3) 0.066(4) Uani 0.5 1 d . . . A -1
H19A H 0.9715 0.4502 0.5005 0.079 Uiso 0.5 1 calc R . . A -1
H19B H 0.9559 0.4041 0.4500 0.079 Uiso 0.5 1 calc R . . A -1
O3 O -0.0162(5) -0.0054(9) 0.1171(2) 0.049(3) Uani 0.25 1 d . . . B -1
C25 C -0.0129(5) 0.0635(7) 0.0871(4) 0.084(3) Uani 0.25 1 d G . . B -1
H25A H -0.0124 0.1105 0.1079 0.101 Uiso 0.25 1 calc R . . B -1
H25B H -0.0583 0.0660 0.0651 0.101 Uiso 0.25 1 calc R . . B -1
C26 C 0.0625(6) 0.0578(6) 0.0573(4) 0.084(3) Uani 0.25 1 d G . . B -1
H26A H 0.1071 0.0797 0.0755 0.101 Uiso 0.25 1 calc R . . B -1
H26B H 0.0577 0.0846 0.0254 0.101 Uiso 0.25 1 calc R . . B -1
C27 C 0.0704(7) -0.0304(7) 0.0508(3) 0.084(3) Uani 0.25 1 d G . . B -1
H27A H 0.0376 -0.0495 0.0236 0.101 Uiso 0.25 1 calc R . . B -1
H27B H 0.1250 -0.0457 0.0449 0.101 Uiso 0.25 1 calc R . . B -1
C28 C 0.0414(7) -0.0603(6) 0.1005(4) 0.084(3) Uani 0.25 1 d G . . B -1
H28A H 0.0182 -0.1126 0.0969 0.101 Uiso 0.25 1 calc R . . B -1
H28B H 0.0847 -0.0635 0.1241 0.101 Uiso 0.25 1 calc R . . B -1
O4 O 0.4997(12) -0.015(2) 0.2490(15) 0.019(10) Uiso 0.044(4) 1 d G . . . .
C22A C 0.1473(11) 0.2163(11) 0.2324(8) 0.041(4) Uani 0.175(5) 1 d . U . B 2
H22C H 0.1537 0.2397 0.2652 0.049 Uiso 0.175(5) 1 calc R . . B 2
H22D H 0.1956 0.2243 0.2134 0.049 Uiso 0.175(5) 1 calc R . . B 2
C23A C 0.0837(13) 0.2489(11) 0.2081(9) 0.043(4) Uani 0.175(5) 1 d . U . B 2
H23C H 0.0986 0.2971 0.1906 0.052 Uiso 0.175(5) 1 calc R . . B 2
H23D H 0.0409 0.2605 0.2311 0.052 Uiso 0.175(5) 1 calc R . . B 2
C21A C 0.1286(9) 0.1300(8) 0.2366(6) 0.037(3) Uani 0.175(5) 1 d . U . B 2
H21C H 0.1761 0.0983 0.2329 0.044 Uiso 0.175(5) 1 calc R . . B 2
H21D H 0.1045 0.1182 0.2686 0.044 Uiso 0.175(5) 1 calc R . . B 2
O2A O 0.0755(8) 0.1153(8) 0.1975(5) 0.030(3) Uani 0.175(5) 1 d . U . B 2
C24A C 0.0607(11) 0.1839(9) 0.1716(6) 0.037(4) Uani 0.175(5) 1 d . U . B 2
H24C H 0.0053 0.1878 0.1626 0.045 Uiso 0.175(5) 1 calc R . . B 2
H24D H 0.0926 0.1866 0.1415 0.045 Uiso 0.175(5) 1 calc R . . B 2

loop_
_atom_site_aniso_label
_atom_site_aniso_U_11
_atom_site_aniso_U_22
_atom_site_aniso_U_33
_atom_site_aniso_U_23
_atom_site_aniso_U_13
_atom_site_aniso_U_12
Fe1 0.0136(2) 0.0143(2) 0.0212(2) 0.000 0.000 0.00159(14)
O1 0.0167(10) 0.0180(10) 0.0313(11) 0.000 0.000 -0.0010(8)
N1 0.0158(8) 0.0163(8) 0.0248(9) -0.0011(7) 0.0023(7) 0.0007(6)
C3 0.0209(10) 0.0206(10) 0.0266(11) 0.0026(8) -0.0081(8) -0.0020(8)
C7 0.0259(11) 0.0184(10) 0.0229(10) 0.0008(8) -0.0018(8) -0.0025(8)
C5 0.0160(9) 0.0270(11) 0.0258(10) -0.0033(8) -0.0016(8) 0.0043(8)
C4 0.0241(10) 0.0188(10) 0.0234(10) -0.0006(8) -0.0061(8) 0.0056(8)
C1 0.0216(10) 0.0192(10) 0.0227(10) -0.0005(8) 0.0028(8) 0.0022(8)
C2 0.0178(10) 0.0251(11) 0.0250(10) 0.0030(8) -0.0019(8) -0.0013(8)
C16 0.0168(9) 0.0176(9) 0.0298(11) -0.0021(8) 0.0024(8) 0.0032(8)
C12 0.0335(12) 0.0227(11) 0.0341(12) 0.0044(9) -0.0112(10) -0.0035(9)
C6 0.0217(10) 0.0236(10) 0.0228(10) 0.0022(8) -0.0030(8) -0.0031(8)
C15 0.0234(11) 0.0383(13) 0.0293(12) 0.0060(10) 0.0015(9) 0.0012(10)
C11 0.0230(11) 0.0338(12) 0.0308(12) 0.0050(10) -0.0060(9) -0.0049(9)
C13 0.0382(14) 0.0351(13) 0.0369(13) 0.0167(11) -0.0095(11) -0.0134(11)
C9 0.0514(16) 0.0257(12) 0.0420(15) -0.0031(11) -0.0170(13) -0.0104(11)
C14 0.0287(12) 0.0462(15) 0.0322(13) 0.0139(11) 0.0009(10) -0.0052(11)
C8 0.0436(14) 0.0238(11) 0.0284(12) -0.0029(9) -0.0040(10) -0.0009(10)
C10 0.0336(13) 0.0331(13) 0.0456(15) 0.0071(11) -0.0157(11) -0.0105(11)
C20 0.0282(16) 0.0186(15) 0.031(6) 0.002(5) 0.000(5) -0.0026(12)
C18 0.0200(16) 0.043(2) 0.032(9) -0.003(3) -0.001(3) -0.0072(15)
C17 0.0154(17) 0.030(2) 0.058(7) 0.005(2) -0.004(2) 0.0015(14)
P1 0.0203(3) 0.0203(3) 0.0288(6) 0.000 0.000 0.000
F3 0.0424(11) 0.0424(11) 0.0286(15) 0.000 0.000 0.000
F2 0.0207(7) 0.0516(10) 0.0580(10) 0.0102(8) 0.0033(7) -0.0024(6)
F1 0.0540(13) 0.0540(13) 0.0307(16) 0.000 0.000 0.000
Na1 0.0201(5) 0.0201(5) 0.0397(10) 0.000 0.000 0.000
O2 0.0290(16) 0.0268(13) 0.0503(15) -0.0050(10) 0.0209(13) -0.0056(11)
C23 0.039(2) 0.050(2) 0.054(3) 0.003(2) 0.011(2) -0.0153(16)
C24 0.056(3) 0.0367(19) 0.054(2) -0.0039(17) 0.029(2) -0.0120(19)
C22 0.063(3) 0.0342(19) 0.052(3) -0.0116(19) 0.020(2) -0.0158(17)
C21 0.058(2) 0.0347(18) 0.068(3) -0.0163(17) 0.038(2) -0.0133(16)
C19 0.040(3) 0.036(3) 0.122(12) 0.017(4) 0.025(4) -0.011(2)
O3 0.057(9) 0.032(6) 0.059(4) -0.026(8) 0.028(5) -0.006(6)
C25 0.090(7) 0.077(6) 0.084(6) 0.009(6) 0.037(5) 0.029(5)
C26 0.090(7) 0.077(6) 0.084(6) 0.009(6) 0.037(5) 0.029(5)
C27 0.090(7) 0.077(6) 0.084(6) 0.009(6) 0.037(5) 0.029(5)
C28 0.090(7) 0.077(6) 0.084(6) 0.009(6) 0.037(5) 0.029(5)
C22A 0.040(7) 0.037(6) 0.045(8) -0.003(6) 0.011(7) -0.018(5)
C23A 0.056(9) 0.023(6) 0.050(9) -0.005(6) 0.000(8) -0.010(5)
C21A 0.033(7) 0.030(6) 0.047(7) 0.001(5) -0.008(5) -0.014(4)
O2A 0.022(6) 0.025(5) 0.042(6) 0.002(4) -0.001(5) -0.014(4)
C24A 0.050(9) 0.025(5) 0.036(6) -0.001(5) -0.001(6) -0.009(5)

loop_
_atom_type_symbol
_atom_type_description
_atom_type_scat_dispersion_real
_atom_type_scat_dispersion_imag
_atom_type_scat_source
C C 0.0033 0.0016 'International Tables Vol C Tables 4.2.6.8 and 6.1.1.4'
H H 0.0000 0.0000 'International Tables Vol C Tables 4.2.6.8 and 6.1.1.4'
F F 0.0171 0.0103 'International Tables Vol C Tables 4.2.6.8 and 6.1.1.4'
Fe Fe 0.3463 0.8444 'International Tables Vol C Tables 4.2.6.8 and 6.1.1.4'
N N 0.0061 0.0033 'International Tables Vol C Tables 4.2.6.8 and 6.1.1.4'
Na Na 0.0362 0.0249 'International Tables Vol C Tables 4.2.6.8 and 6.1.1.4'
O O 0.0106 0.0060 'International Tables Vol C Tables 4.2.6.8 and 6.1.1.4'
P P 0.1023 0.0942 'International Tables Vol C Tables 4.2.6.8 and 6.1.1.4'

loop_
_geom_angle_atom_site_label_1
_geom_angle_atom_site_label_2
_geom_angle_atom_site_label_3
_geom_angle
_geom_angle_site_symmetry_1
_geom_angle_site_symmetry_3
N1 Fe1 O1 91.44(7) . .
N1 Fe1 O1 91.44(7) 10_556 .
N1 Fe1 N1 79.55(11) 10_556 .
N1 Fe1 C5 86.69(8) . .
N1 Fe1 C5 141.02(8) . 10_556
N1 Fe1 C5 86.69(8) 10_556 10_556
N1 Fe1 C5 141.02(8) 10_556 .
N1 Fe1 C4 169.29(8) 10_556 .
N1 Fe1 C4 169.28(8) . 10_556
N1 Fe1 C4 90.12(8) 10_556 10_556
N1 Fe1 C4 90.12(8) . .
C5 Fe1 O1 125.45(7) 10_556 .
C5 Fe1 O1 125.45(7) . .
C5 Fe1 C5 81.48(12) 10_556 .
C4 Fe1 O1 85.92(7) 10_556 .
C4 Fe1 O1 85.92(7) . .
C4 Fe1 C5 39.63(8) 10_556 10_556
C4 Fe1 C5 103.30(9) 10_556 .
C4 Fe1 C5 39.63(8) . .
C4 Fe1 C5 103.30(9) . 10_556
C4 Fe1 C4 100.03(12) 10_556 .
C20 O1 Fe1 126.0(2) . .
C20 O1 C17 108.1(4) . .
C17 O1 Fe1 124.2(2) . .
C1 N1 Fe1 126.30(13) . .
C16 N1 Fe1 116.31(14) . .
C16 N1 C1 117.39(17) . .
C2 C3 C4 122.7(2) . .
C12 C3 C4 119.8(2) . .
C12 C3 C2 117.4(2) . .
C6 C7 C1 117.69(18) . .
C8 C7 C1 121.9(2) . .
C8 C7 C6 120.3(2) . .
Fe1 C5 H5 112.3 . .
C4 C5 Fe1 69.76(12) . .
C4 C5 H5 112.3 . .
C4 C5 C6 126.2(2) . .
C6 C5 Fe1 117.28(15) . .
C6 C5 H5 112.3 . .
Fe1 C4 H4 113.2 . .
C3 C4 Fe1 116.08(14) . .
C3 C4 H4 113.2 . .
C5 C4 Fe1 70.61(12) . .
C5 C4 C3 123.70(19) . .
C5 C4 H4 113.2 . .
N1 C1 C7 106.92(17) . .
N1 C1 H1 109.4 . .
N1 C1 C2 111.71(17) . .
C7 C1 H1 109.4 . .
C2 C1 C7 110.08(17) . .
C2 C1 H1 109.4 . .
C3 C2 C1 120.15(19) . .
C15 C2 C3 120.5(2) . .
C15 C2 C1 119.3(2) . .
N1 C16 C16 113.45(12) . 10_556
N1 C16 H16 123.3 . .
C16 C16 H16 123.3 10_556 .
C3 C12 H12 119.2 . .
C13 C12 C3 121.6(2) . .
C13 C12 H12 119.2 . .
C7 C6 C5 123.59(19) . .
C11 C6 C7 118.1(2) . .
C11 C6 C5 118.3(2) . .
C2 C15 H15 119.6 . .
C14 C15 C2 120.7(2) . .
C14 C15 H15 119.6 . .
C6 C11 H11 119.3 . .
C10 C11 C6 121.4(2) . .
C10 C11 H11 119.3 . .
C12 C13 H13 119.9 . .
C14 C13 C12 120.2(2) . .
C14 C13 H13 119.9 . .
C8 C9 H9 120.2 . .
C10 C9 H9 120.2 . .
C10 C9 C8 119.7(2) . .
C15 C14 H14 120.2 . .
C13 C14 C15 119.5(2) . .
C13 C14 H14 120.2 . .
C7 C8 C9 120.4(2) . .
C7 C8 H8 119.8 . .
C9 C8 H8 119.8 . .
C11 C10 C9 120.1(2) . .
C11 C10 H10 119.9 . .
C9 C10 H10 119.9 . .
O1 C20 H20A 110.9 . .
O1 C20 H20B 110.9 . .
O1 C20 C19 104.1(8) . .
H20A C20 H20B 108.9 . .
C19 C20 H20A 110.9 . .
C19 C20 H20B 110.9 . .
H18A C18 H18B 108.6 . .
C17 C18 H18A 110.4 . .
C17 C18 H18B 110.4 . .
C17 C18 C19 106.5(5) . .
C19 C18 H18A 110.4 . .
C19 C18 H18B 110.4 . .
O1 C17 C18 107.2(4) . .
O1 C17 H17A 110.3 . .
O1 C17 H17B 110.3 . .
C18 C17 H17A 110.3 . .
C18 C17 H17B 110.3 . .
H17A C17 H17B 108.5 . .
F3 P1 F1 180.0 . .
F2 P1 F3 90.09(8) 4 .
F2 P1 F3 90.09(8) 2 .
F2 P1 F3 90.09(8) 3 .
F2 P1 F3 90.09(8) . .
F2 P1 F2 179.81(16) 4 3
F2 P1 F2 90.000(1) . 3
F2 P1 F2 90.0 . 4
F2 P1 F2 90.000(1) 2 4
F2 P1 F2 179.82(17) . 2
F2 P1 F2 90.0 2 3
F2 P1 F1 89.91(8) 2 .
F2 P1 F1 89.91(8) 4 .
F2 P1 F1 89.91(8) 3 .
F2 P1 F1 89.91(8) . .
P1 F1 Na1 180.0 . .
F1 Na1 O2 91.37(9) . 3
F1 Na1 O2 91.37(9) . .
F1 Na1 O2 91.37(9) . 2
F1 Na1 O2 91.37(9) . 4
F1 Na1 O3 173.2(2) . .
F1 Na1 O2A 96.4(3) . 3
F1 Na1 O2A 96.4(3) . 2
F1 Na1 O2A 96.4(3) . 4
F1 Na1 O2A 96.4(3) . .
O2 Na1 O2 177.26(18) 3 4
O2 Na1 O2 177.26(18) . 2
O2 Na1 O2 89.967(4) 2 3
O2 Na1 O2 89.967(4) . 4
O2 Na1 O2 89.967(4) 2 4
O2 Na1 O2 89.968(4) . 3
O2 Na1 O3 92.8(3) . .
O2 Na1 O3 83.3(3) 3 .
O2 Na1 O3 94.0(3) 4 .
O2 Na1 O3 84.4(3) 2 .
O2A Na1 O2A 167.2(7) 3 4
O2A Na1 O2A 89.28(8) 2 4
O2A Na1 O2A 89.28(8) . 3
O2A Na1 O2A 89.28(8) . 4
O2A Na1 O2A 167.2(7) . 2
O2A Na1 O2A 89.28(8) 2 3
C24 O2 Na1 125.1(2) . .
C24 O2 C21 108.6(3) . .
C21 O2 Na1 124.8(2) . .
H23A C23 H23B 109.2 . .
C24 C23 H23A 111.4 . .
C24 C23 H23B 111.4 . .
C22 C23 H23A 111.4 . .
C22 C23 H23B 111.4 . .
C22 C23 C24 102.0(4) . .
O2 C24 C23 105.9(3) . .
O2 C24 H24A 110.6 . .
O2 C24 H24B 110.6 . .
C23 C24 H24A 110.6 . .
C23 C24 H24B 110.6 . .
H24A C24 H24B 108.7 . .
C23 C22 H22A 111.1 . .
C23 C22 H22B 111.1 . .
C23 C22 C21 103.3(3) . .
H22A C22 H22B 109.1 . .
C21 C22 H22A 111.1 . .
C21 C22 H22B 111.1 . .
O2 C21 C22 106.8(3) . .
O2 C21 H21A 110.4 . .
O2 C21 H21B 110.4 . .
C22 C21 H21A 110.4 . .
C22 C21 H21B 110.4 . .
H21A C21 H21B 108.6 . .
C20 C19 C18 102.0(8) . .
C20 C19 H19A 111.4 . .
C20 C19 H19B 111.4 . .
C18 C19 H19A 111.4 . .
C18 C19 H19B 111.4 . .
H19A C19 H19B 109.2 . .
C25 O3 Na1 121.8(6) . .
C25 O3 C28 109.5 . .
C28 O3 Na1 105.0(6) . .
O3 C25 H25A 110.5 . .
O3 C25 H25B 110.5 . .
O3 C25 C26 106.4 . .
H25A C25 H25B 108.6 . .
C26 C25 H25A 110.5 . .
C26 C25 H25B 110.5 . .
C25 C26 H26A 111.5 . .
C25 C26 H26B 111.5 . .
C25 C26 C27 101.5 . .
H26A C26 H26B 109.3 . .
C27 C26 H26A 111.5 . .
C27 C26 H26B 111.5 . .
C26 C27 H27A 111.4 . .
C26 C27 H27B 111.4 . .
H27A C27 H27B 109.3 . .
C28 C27 C26 101.6 . .
C28 C27 H27A 111.4 . .
C28 C27 H27B 111.4 . .
O3 C28 C27 106.4 . .
O3 C28 H28A 110.5 . .
O3 C28 H28B 110.5 . .
C27 C28 H28A 110.5 . .
C27 C28 H28B 110.5 . .
H28A C28 H28B 108.6 . .
H22C C22A H22D 108.8 . .
C23A C22A H22C 110.7 . .
C23A C22A H22D 110.7 . .
C23A C22A C21A 105.2(15) . .
C21A C22A H22C 110.7 . .
C21A C22A H22D 110.7 . .
C22A C23A H23C 111.3 . .
C22A C23A H23D 111.3 . .
C22A C23A C24A 102.4(17) . .
H23C C23A H23D 109.2 . .
C24A C23A H23C 111.3 . .
C24A C23A H23D 111.3 . .
C22A C21A H21C 110.8 . .
C22A C21A H21D 110.8 . .
H21C C21A H21D 108.9 . .
O2A C21A C22A 104.7(14) . .
O2A C21A H21C 110.8 . .
O2A C21A H21D 110.8 . .
C21A O2A Na1 114.4(9) . .
C24A O2A Na1 131.2(11) . .
C24A O2A C21A 110.1(12) . .
C23A C24A H24C 111.0 . .
C23A C24A H24D 111.0 . .
O2A C24A C23A 103.8(14) . .
O2A C24A H24C 111.0 . .
O2A C24A H24D 111.0 . .
H24C C24A H24D 109.0 . .

loop_
_geom_bond_atom_site_label_1
_geom_bond_atom_site_label_2
_geom_bond_distance
_geom_bond_site_symmetry_2
Fe1 O1 2.141(2) .
Fe1 N1 1.9202(17) 10_556
Fe1 N1 1.9203(17) .
Fe1 C5 2.104(2) 10_556
Fe1 C5 2.104(2) .
Fe1 C4 2.093(2) 10_556
Fe1 C4 2.093(2) .
O1 C20 1.442(5) .
O1 C17 1.446(5) .
N1 C1 1.468(3) .
N1 C16 1.325(3) .
C3 C4 1.468(3) .
C3 C2 1.405(3) .
C3 C12 1.404(3) .
C7 C1 1.511(3) .
C7 C6 1.403(3) .
C7 C8 1.385(3) .
C5 H5 1.0000 .
C5 C4 1.423(3) .
C5 C6 1.470(3) .
C4 H4 1.0000 .
C1 H1 1.0000 .
C1 C2 1.507(3) .
C2 C15 1.393(3) .
C16 C16 1.402(4) 10_556
C16 H16 0.9500 .
C12 H12 0.9500 .
C12 C13 1.389(4) .
C6 C11 1.401(3) .
C15 H15 0.9500 .
C15 C14 1.388(3) .
C11 H11 0.9500 .
C11 C10 1.377(3) .
C13 H13 0.9500 .
C13 C14 1.376(4) .
C9 H9 0.9500 .
C9 C8 1.395(4) .
C9 C10 1.379(4) .
C14 H14 0.9500 .
C8 H8 0.9500 .
C10 H10 0.9500 .
C20 H20A 0.9900 .
C20 H20B 0.9900 .
C20 C19 1.509(13) .
C18 H18A 0.9900 .
C18 H18B 0.9900 .
C18 C17 1.460(6) .
C18 C19 1.521(11) .
C17 H17A 0.9900 .
C17 H17B 0.9900 .
P1 F3 1.598(3) .
P1 F2 1.5915(15) 4
P1 F2 1.5915(15) 3
P1 F2 1.5914(15) .
P1 F2 1.5915(15) 2
P1 F1 1.618(3) .
F1 Na1 2.344(4) .
Na1 O2 2.363(3) .
Na1 O2 2.363(3) 2
Na1 O2 2.363(3) 3
Na1 O2 2.363(3) 4
Na1 O3 2.483(7) .
Na1 O2A 2.391(12) 2
Na1 O2A 2.391(12) 3
Na1 O2A 2.391(12) 4
Na1 O2A 2.391(12) .
O2 C24 1.429(4) .
O2 C21 1.433(4) .
C23 H23A 0.9900 .
C23 H23B 0.9900 .
C23 C24 1.500(6) .
C23 C22 1.494(6) .
C24 H24A 0.9900 .
C24 H24B 0.9900 .
C22 H22A 0.9900 .
C22 H22B 0.9900 .
C22 C21 1.511(5) .
C21 H21A 0.9900 .
C21 H21B 0.9900 .
C19 H19A 0.9900 .
C19 H19B 0.9900 .
O3 C25 1.4437 .
O3 C28 1.4444 .
C25 H25A 0.9900 .
C25 H25B 0.9900 .
C25 C26 1.5364 .
C26 H26A 0.9900 .
C26 H26B 0.9900 .
C26 C27 1.5375 .
C27 H27A 0.9900 .
C27 H27B 0.9900 .
C27 C28 1.5347 .
C28 H28A 0.9900 .
C28 H28B 0.9900 .
O4 O4 0.51(7) 2_655
C22A H22C 0.9900 .
C22A H22D 0.9900 .
C22A C23A 1.40(3) .
C22A C21A 1.53(2) .
C23A H23C 0.9900 .
C23A H23D 0.9900 .
C23A C24A 1.55(2) .
C21A H21C 0.9900 .
C21A H21D 0.9900 .
C21A O2A 1.427(19) .
O2A C24A 1.40(2) .
C24A H24C 0.9900 .
C24A H24D 0.9900 .

loop_
_geom_torsion_atom_site_label_1
_geom_torsion_atom_site_label_2
_geom_torsion_atom_site_label_3
_geom_torsion_atom_site_label_4
_geom_torsion
_geom_torsion_site_symmetry_4
Fe1 O1 C20 C19 -163.2(7) .
Fe1 O1 C17 C18 179.0(10) .
Fe1 N1 C1 C7 -68.7(2) .
Fe1 N1 C1 C2 51.8(2) .
Fe1 N1 C16 C16 7.04(15) 10_556
Fe1 C5 C4 C3 109.0(2) .
Fe1 C5 C6 C7 -46.0(3) .
Fe1 C5 C6 C11 133.17(18) .
O1 C20 C19 C18 -34(2) .
N1 C1 C2 C3 -49.0(3) .
N1 C1 C2 C15 134.0(2) .
C3 C2 C15 C14 -0.6(3) .
C3 C12 C13 C14 -1.9(4) .
C7 C1 C2 C3 69.6(2) .
C7 C1 C2 C15 -107.4(2) .
C7 C6 C11 C10 -1.3(3) .
C5 C6 C11 C10 179.5(2) .
C4 C3 C2 C1 -0.6(3) .
C4 C3 C2 C15 176.4(2) .
C4 C3 C12 C13 -175.2(2) .
C4 C5 C6 C7 38.0(3) .
C4 C5 C6 C11 -142.8(2) .
C1 N1 C16 C16 -172.60(13) 10_556
C1 C7 C6 C5 3.8(3) .
C1 C7 C6 C11 -175.36(19) .
C1 C7 C8 C9 176.5(2) .
C1 C2 C15 C14 176.4(2) .
C2 C3 C4 Fe1 44.8(3) .
C2 C3 C4 C5 -38.5(3) .
C2 C3 C12 C13 2.1(3) .
C2 C15 C14 C13 0.8(4) .
C16 N1 C1 C7 110.9(2) .
C16 N1 C1 C2 -128.6(2) .
C12 C3 C4 Fe1 -138.06(18) .
C12 C3 C4 C5 138.7(2) .
C12 C3 C2 C1 -177.8(2) .
C12 C3 C2 C15 -0.9(3) .
C12 C13 C14 C15 0.4(4) .
C6 C7 C1 N1 51.1(2) .
C6 C7 C1 C2 -70.4(2) .
C6 C7 C8 C9 0.5(4) .
C6 C5 C4 Fe1 -109.6(2) .
C6 C5 C4 C3 -0.6(3) .
C6 C11 C10 C9 0.5(4) .
C8 C7 C1 N1 -125.1(2) .
C8 C7 C1 C2 113.4(2) .
C8 C7 C6 C5 180.0(2) .
C8 C7 C6 C11 0.8(3) .
C8 C9 C10 C11 0.9(4) .
C10 C9 C8 C7 -1.4(4) .
C20 O1 C17 C18 -15.5(18) .
C17 O1 C20 C19 32(2) .
C17 C18 C19 C20 25.2(19) .
Na1 O2 C24 C23 -145.4(3) .
Na1 O2 C21 C22 167.8(3) .
Na1 O3 C25 C26 110.4(5) .
Na1 O3 C28 C27 -144.5(5) .
Na1 O2A C24A C23A 134.4(14) .
C23 C22 C21 O2 -22.6(5) .
C24 O2 C21 C22 0.7(5) .
C24 C23 C22 C21 34.5(5) .
C22 C23 C24 O2 -35.1(5) .
C21 O2 C24 C23 21.7(5) .
C19 C18 C17 O1 -6.9(16) .
O3 C25 C26 C27 31.5 .
C25 O3 C28 C27 -12.2 .
C25 C26 C27 C28 -37.4 .
C26 C27 C28 O3 31.4 .
C28 O3 C25 C26 -12.4 .
C22A C23A C24A O2A 35(2) .
C22A C21A O2A Na1 -160.3(12) .
C22A C21A O2A C24A -0.7(19) .
C23A C22A C21A O2A 24(2) .
C21A C22A C23A C24A -36(2) .
C21A O2A C24A C23A -21(2) .
